data_7249200
loop_
_publ_author_name
'Adusei, Emmanuel B. A.'
'Casetti, Vincent T.'
'Goldsmith, Calvin D.'
'Caswell, Madison'
'Alinj, Drecila'
'Park, Jimin'
'Zeller, Matthias'
'Rusakov, Alexander A.'
'Kinney, Zacharias J.'

_publ_section_title
;
 Bent naphthodithiophenes: synthesis and characterization of isomeric
 fluorophores
;
_journal_issue 35
_journal_name_full 'RSC Advances'
_journal_page_first 25120
_journal_page_last 25129
_journal_paper_doi 10.1039/D4RA04850D
_journal_volume 14
_journal_year 2024
_chemical_formula_sum 'C30 H18 F6 O2 S2'
_chemical_formula_weight 588.56
_space_group_crystal_system monoclinic
_space_group_IT_number 14
_space_group_name_Hall '-P 2yn'
_space_group_name_H-M_alt 'P 1 21/n 1'
_atom_sites_solution_hydrogens geom
_atom_sites_solution_primary dual
_atom_sites_solution_secondary difmap
_audit_creation_method SHELXL-2018/3
_audit_update_record
;
2024-06-10 deposited with the CCDC.	2024-07-26 downloaded from the CCDC.
;
_cell_angle_alpha 90
_cell_angle_beta 111.359(7)
_cell_angle_gamma 90
_cell_formula_units_Z 4
_cell_length_a 17.861(5)
_cell_length_b 8.2438(16)
_cell_length_c 18.565(4)
_cell_measurement_reflns_used 3138
_cell_measurement_temperature 150(2)
_cell_measurement_theta_max 27.5912
_cell_measurement_theta_min 2.4500
_cell_volume 2545.8(10)
_computing_cell_refinement 'SAINT V8.40B (Bruker, 2020)'
_computing_data_collection 'Apex4 v2022.1-1 (Bruker, 2022)'
_computing_data_reduction 'SAINT V8.40B (Bruker, 2020)'
_computing_structure_refinement
;  
SHELXL-2018/3 (Sheldrick, 2015a, 2018), 
SHELXLE Rev1385 (H\"ubschle et al., 2011)
;
_computing_structure_solution 'SHELXT (Sheldrick, 2015b)'
_diffrn_ambient_temperature 150(2)
_diffrn_detector_area_resol_mean 7.4074
_diffrn_detector_type 'PhotonII charge-integrating pixel array (CPAD)'
_diffrn_measured_fraction_theta_full 1.000
_diffrn_measured_fraction_theta_max 0.995
_diffrn_measurement_device 'three circle diffractometer'
_diffrn_measurement_device_type 'Bruker AXS D8 Quest'
_diffrn_measurement_method 'omega and phi scans'
_diffrn_radiation_monochromator 'Triumph curved graphite crystal'
_diffrn_radiation_type MoK\a
_diffrn_radiation_wavelength 0.71073
_diffrn_reflns_av_R_equivalents 0.1603
_diffrn_reflns_av_unetI/netI 0.0903
_diffrn_reflns_Laue_measured_fraction_full 1.000
_diffrn_reflns_Laue_measured_fraction_max 0.995
_diffrn_reflns_limit_h_max 22
_diffrn_reflns_limit_h_min -23
_diffrn_reflns_limit_k_max 10
_diffrn_reflns_limit_k_min -10
_diffrn_reflns_limit_l_max 24
_diffrn_reflns_limit_l_min -24
_diffrn_reflns_number 36606
_diffrn_reflns_point_group_measured_fraction_full 1.000
_diffrn_reflns_point_group_measured_fraction_max 0.995
_diffrn_reflns_theta_full 25.242
_diffrn_reflns_theta_max 28.328
_diffrn_reflns_theta_min 2.356
_diffrn_source 'fine focus sealed tube X-ray source'
_diffrn_source_current '30 mA'
_diffrn_source_voltage '50 kV'
_exptl_absorpt_coefficient_mu 0.282
_exptl_absorpt_correction_T_max 0.5633
_exptl_absorpt_correction_T_min 0.4765
_exptl_absorpt_correction_type multi-scan
_exptl_absorpt_process_details
;
 SADABS 2016/2: Krause, L., Herbst-Irmer, R., Sheldrick G.M. & Stalke D.,
 J. Appl. Cryst. 48 (2015) 3-10
;
_exptl_crystal_colour yellow
_exptl_crystal_density_diffrn 1.536
_exptl_crystal_description needle
_exptl_crystal_F_000 1200
_exptl_crystal_size_max 0.310
_exptl_crystal_size_mid 0.050
_exptl_crystal_size_min 0.020
_refine_diff_density_max 0.416
_refine_diff_density_min -0.407
_refine_diff_density_rms 0.075
_refine_ls_extinction_method none
_refine_ls_goodness_of_fit_ref 1.008
_refine_ls_hydrogen_treatment constr
_refine_ls_matrix_type full
_refine_ls_number_parameters 437
_refine_ls_number_reflns 6296
_refine_ls_number_restraints 258
_refine_ls_restrained_S_all 1.032
_refine_ls_R_factor_all 0.1142
_refine_ls_R_factor_gt 0.0531
_refine_ls_shift/su_max 0.001
_refine_ls_shift/su_mean 0.000
_refine_ls_structure_factor_coef Fsqd
_refine_ls_weighting_details 'w=1/[\s^2^(Fo^2^)+(0.0530P)^2^+1.3563P] where P=(Fo^2^+2Fc^2^)/3'
_refine_ls_weighting_scheme calc
_refine_ls_wR_factor_gt 0.1137
_refine_ls_wR_factor_ref 0.1400
_reflns_Friedel_coverage 0.000
_reflns_number_gt 3717
_reflns_number_total 6296
_reflns_threshold_expression 'I > 2\s(I)'
_cod_data_source_file d4ra04850d3.cif
_cod_data_source_block EA_1_88_0m
_cod_original_sg_symbol_H-M 'P 21/n'
_cod_database_code 7249200
_shelx_shelxl_version_number 2018/3
_shelx_space_group_comment
;
The symmetry employed for this shelxl refinement is uniquely defined
by the following loop, which should always be used as a source of
symmetry information in preference to the above space-group names.
They are only intended as comments.
;
_shelx_estimated_absorpt_t_min 0.918
_shelx_estimated_absorpt_t_max 0.994

loop_
_space_group_symop_operation_xyz
'x, y, z'
'-x+1/2, y+1/2, -z+1/2'
'-x, -y, -z'
'x-1/2, -y-1/2, z-1/2'

loop_
_atom_site_label
_atom_site_type_symbol
_atom_site_fract_x
_atom_site_fract_y
_atom_site_fract_z
_atom_site_U_iso_or_equiv
_atom_site_adp_type
_atom_site_occupancy
_atom_site_site_symmetry_order
_atom_site_calc_flag
_atom_site_refinement_flags_posn
_atom_site_refinement_flags_adp
_atom_site_refinement_flags_occupancy
_atom_site_disorder_assembly
_atom_site_disorder_group
S1 S 0.58955(4) 0.38464(9) 0.44746(4) 0.02323(17) Uani 1 1 d . . . . .
S2 S 0.55736(4) 0.28484(9) 0.61633(4) 0.02242(16) Uani 1 1 d . . . . .
O1 O 0.20625(12) -0.0567(2) 0.23314(11) 0.0249(4) Uani 1 1 d . . . . .
O2 O 0.18523(12) -0.1502(2) 0.35755(12) 0.0267(5) Uani 1 1 d . . . . .
C1 C 0.58989(17) 0.4463(3) 0.29966(17) 0.0231(6) Uani 1 1 d . . . . .
C2 C 0.47763(16) 0.2879(3) 0.32187(16) 0.0218(6) Uani 1 1 d . . . . .
H2 H 0.446460 0.270198 0.268797 0.026 Uiso 1 1 calc R U . . .
C3 C 0.45494(15) 0.2291(3) 0.38352(15) 0.0191(5) Uani 1 1 d . . . . .
C4 C 0.51007(16) 0.2759(3) 0.45555(15) 0.0207(6) Uani 1 1 d . . . . .
C5 C 0.49734(16) 0.2326(3) 0.52334(16) 0.0205(6) Uani 1 1 d . . . . .
C6 C 0.43086(16) 0.1399(3) 0.52077(16) 0.0212(6) Uani 1 1 d . . . . .
C7 C 0.43064(17) 0.1121(3) 0.59686(16) 0.0225(6) Uani 1 1 d . . . . .
H7 H 0.390276 0.051058 0.606735 0.027 Uiso 1 1 calc R U . . .
C8 C 0.49461(16) 0.1823(3) 0.65410(16) 0.0216(6) Uani 1 1 d . . . . .
C9 C 0.38607(15) 0.1322(3) 0.37863(15) 0.0192(5) Uani 1 1 d . . . . .
C10 C 0.33010(16) 0.0833(3) 0.30633(16) 0.0197(6) Uani 1 1 d . . . . .
H10 H 0.338286 0.114097 0.260432 0.024 Uiso 1 1 calc R U . . .
C11 C 0.26416(16) -0.0077(3) 0.30096(16) 0.0200(6) Uani 1 1 d . . . . .
C12 C 0.25254(16) -0.0561(3) 0.36998(17) 0.0211(6) Uani 1 1 d . . . . .
C13 C 0.30569(16) -0.0088(3) 0.44046(16) 0.0215(6) Uani 1 1 d . . . . .
H13 H 0.296902 -0.040302 0.485967 0.026 Uiso 1 1 calc R U . . .
C14 C 0.37392(16) 0.0868(3) 0.44690(16) 0.0198(6) Uani 1 1 d . . . . .
C15 C 0.22256(18) -0.0256(4) 0.16449(16) 0.0272(6) Uani 1 1 d . . . . .
H15A H 0.178300 -0.067372 0.119510 0.041 Uiso 1 1 calc R U . . .
H15B H 0.272723 -0.079543 0.168217 0.041 Uiso 1 1 calc R U . . .
H15C H 0.227845 0.091596 0.158716 0.041 Uiso 1 1 calc R U . . .
C16 C 0.17406(19) -0.2115(4) 0.42477(18) 0.0343(7) Uani 1 1 d . . . . .
H16A H 0.165432 -0.120955 0.455051 0.051 Uiso 1 1 calc R U . . .
H16B H 0.221943 -0.272374 0.456248 0.051 Uiso 1 1 calc R U . . .
H16C H 0.127135 -0.283382 0.409211 0.051 Uiso 1 1 calc R U . . .
C17 C 0.54848(16) 0.3722(3) 0.34665(16) 0.0225(6) Uani 1 1 d . . . . .
C18 C 0.5625(2) 0.4188(4) 0.22054(19) 0.0359(8) Uani 1 1 d . . . . .
H18 H 0.515125 0.356406 0.196870 0.043 Uiso 1 1 calc R U . . .
C19 C 0.6027(2) 0.4805(4) 0.17535(19) 0.0392(8) Uani 1 1 d . . . . .
H19 H 0.583022 0.460486 0.121254 0.047 Uiso 1 1 calc R U . . .
C20 C 0.6718(2) 0.5717(4) 0.2095(2) 0.0351(8) Uani 1 1 d . . . . .
C21 C 0.6988(2) 0.6048(4) 0.2877(2) 0.0369(8) Uani 1 1 d . . . . .
H21 H 0.745314 0.669927 0.310939 0.044 Uiso 1 1 calc R U . . .
C22 C 0.65778(19) 0.5425(4) 0.33190(18) 0.0309(7) Uani 1 1 d . . . . .
H22 H 0.676490 0.566185 0.385646 0.037 Uiso 1 1 calc R U . . .
C24 C 0.51694(17) 0.1784(3) 0.73813(16) 0.0231(6) Uani 1 1 d . . . . .
C25 C 0.4767(2) 0.0783(4) 0.77265(19) 0.0372(8) Uani 1 1 d . . . . .
H25 H 0.433259 0.013044 0.741142 0.045 Uiso 1 1 calc R U . . .
C26 C 0.4993(2) 0.0727(5) 0.8525(2) 0.0462(10) Uani 1 1 d . . . . .
H26 H 0.471745 0.003477 0.875423 0.055 Uiso 1 1 calc R U . . .
C27 C 0.5625(2) 0.1687(4) 0.89876(17) 0.0346(8) Uani 1 1 d . . . . .
C28 C 0.60252(19) 0.2683(4) 0.86538(18) 0.0312(7) Uani 1 1 d . . . . .
H28 H 0.645958 0.333424 0.896991 0.037 Uiso 1 1 calc R U . . .
C29 C 0.57953(18) 0.2736(4) 0.78589(17) 0.0297(7) Uani 1 1 d . . . . .
H29 H 0.607114 0.343837 0.763380 0.036 Uiso 1 1 calc R U . . .
C23 C 0.7183(4) 0.6286(7) 0.1608(3) 0.0533(12) Uani 0.816(4) 1 d D U P A 1
F1 F 0.7272(2) 0.5164(4) 0.1136(2) 0.0735(11) Uani 0.816(4) 1 d D U P A 1
F2 F 0.6856(2) 0.7552(5) 0.1182(2) 0.0794(12) Uani 0.816(4) 1 d D U P A 1
F3 F 0.79452(19) 0.6741(5) 0.2040(2) 0.0619(9) Uani 0.816(4) 1 d D U P A 1
C23B C 0.7045(14) 0.651(3) 0.1602(13) 0.070(3) Uani 0.184(4) 1 d D U P A 2
F1B F 0.6631(9) 0.634(2) 0.0835(8) 0.072(3) Uani 0.184(4) 1 d D U P A 2
F2B F 0.7065(10) 0.8142(18) 0.1650(10) 0.071(3) Uani 0.184(4) 1 d D U P A 2
F3B F 0.7804(11) 0.602(2) 0.1763(11) 0.077(3) Uani 0.184(4) 1 d D U P A 2
C30 C 0.5896(6) 0.1599(12) 0.9848(7) 0.0542(16) Uani 0.659(15) 1 d D U P B 1
F4 F 0.5877(5) 0.0068(8) 1.0108(4) 0.0599(15) Uani 0.659(15) 1 d D U P B 1
F5 F 0.5433(6) 0.2420(10) 1.0134(5) 0.0754(18) Uani 0.659(15) 1 d D U P B 1
F6 F 0.6651(4) 0.2141(12) 1.0213(3) 0.0775(19) Uani 0.659(15) 1 d D U P B 1
C30B C 0.5842(11) 0.172(2) 0.9863(15) 0.062(3) Uani 0.341(15) 1 d D U P B 2
F4B F 0.5178(8) 0.207(2) 1.0027(8) 0.065(2) Uani 0.341(15) 1 d D U P B 2
F5B F 0.6356(9) 0.2899(18) 1.0206(6) 0.070(2) Uani 0.341(15) 1 d D U P B 2
F6B F 0.6160(9) 0.0313(19) 1.0176(9) 0.072(3) Uani 0.341(15) 1 d D U P B 2

loop_
_atom_site_aniso_label
_atom_site_aniso_U_11
_atom_site_aniso_U_22
_atom_site_aniso_U_33
_atom_site_aniso_U_23
_atom_site_aniso_U_13
_atom_site_aniso_U_12
S1 0.0208(3) 0.0288(4) 0.0183(3) -0.0003(3) 0.0050(3) -0.0019(3)
S2 0.0223(3) 0.0261(3) 0.0168(3) -0.0016(3) 0.0046(3) -0.0005(3)
O1 0.0251(10) 0.0288(10) 0.0182(10) -0.0023(8) 0.0046(8) -0.0063(8)
O2 0.0251(11) 0.0313(11) 0.0226(11) -0.0005(9) 0.0075(8) -0.0073(9)
C1 0.0219(14) 0.0231(14) 0.0242(15) 0.0019(12) 0.0083(12) 0.0027(11)
C2 0.0213(13) 0.0249(13) 0.0178(13) -0.0004(11) 0.0057(11) 0.0036(12)
C3 0.0201(13) 0.0181(12) 0.0174(13) -0.0009(11) 0.0050(10) 0.0018(11)
C4 0.0207(13) 0.0205(13) 0.0189(14) 0.0007(11) 0.0047(11) 0.0022(11)
C5 0.0201(13) 0.0204(13) 0.0193(14) -0.0032(11) 0.0050(11) 0.0036(11)
C6 0.0216(13) 0.0200(13) 0.0208(14) -0.0028(11) 0.0063(11) 0.0018(11)
C7 0.0238(14) 0.0236(13) 0.0202(14) 0.0002(12) 0.0082(11) 0.0021(12)
C8 0.0210(14) 0.0256(14) 0.0180(13) 0.0004(11) 0.0068(11) 0.0048(11)
C9 0.0184(13) 0.0192(13) 0.0185(13) -0.0008(11) 0.0048(10) 0.0027(11)
C10 0.0220(13) 0.0193(13) 0.0170(13) -0.0011(11) 0.0060(11) 0.0020(11)
C11 0.0203(13) 0.0197(13) 0.0155(13) -0.0015(10) 0.0012(10) 0.0016(11)
C12 0.0176(13) 0.0191(13) 0.0258(15) 0.0030(11) 0.0067(11) 0.0014(11)
C13 0.0230(14) 0.0228(14) 0.0196(14) 0.0009(11) 0.0088(11) 0.0051(11)
C14 0.0189(13) 0.0219(13) 0.0175(13) -0.0006(11) 0.0052(10) 0.0023(11)
C15 0.0281(15) 0.0308(15) 0.0184(14) -0.0003(12) 0.0033(12) -0.0043(13)
C16 0.0315(17) 0.0430(18) 0.0274(17) 0.0055(15) 0.0094(13) -0.0103(15)
C17 0.0219(13) 0.0253(14) 0.0206(14) -0.0017(12) 0.0080(11) 0.0024(12)
C18 0.0333(17) 0.048(2) 0.0272(17) -0.0034(15) 0.0117(14) -0.0102(15)
C19 0.047(2) 0.048(2) 0.0230(16) -0.0027(15) 0.0130(15) -0.0122(17)
C20 0.047(2) 0.0322(17) 0.0308(18) 0.0018(14) 0.0203(15) -0.0070(15)
C21 0.0408(19) 0.0379(18) 0.0329(18) -0.0048(15) 0.0145(15) -0.0154(15)
C22 0.0329(17) 0.0347(17) 0.0247(16) -0.0056(13) 0.0101(13) -0.0091(14)
C24 0.0250(14) 0.0275(15) 0.0150(13) -0.0025(11) 0.0052(11) 0.0026(12)
C25 0.0392(18) 0.049(2) 0.0222(16) -0.0050(15) 0.0094(14) -0.0161(16)
C26 0.055(2) 0.060(2) 0.0239(17) -0.0012(17) 0.0142(16) -0.0282(19)
C27 0.0426(19) 0.0461(19) 0.0143(14) -0.0027(14) 0.0094(13) -0.0072(15)
C28 0.0318(16) 0.0376(17) 0.0209(15) -0.0071(13) 0.0058(12) -0.0088(14)
C29 0.0333(16) 0.0334(16) 0.0211(15) -0.0008(13) 0.0083(12) -0.0073(14)
C23 0.066(3) 0.055(3) 0.051(2) 0.002(2) 0.036(2) -0.020(2)
F1 0.100(2) 0.078(2) 0.077(2) -0.0220(18) 0.0730(19) -0.0304(19)
F2 0.086(2) 0.088(3) 0.075(3) 0.046(2) 0.043(2) 0.003(2)
F3 0.0595(18) 0.079(2) 0.058(2) -0.0045(17) 0.0344(16) -0.0302(16)
C23B 0.083(4) 0.076(4) 0.064(4) 0.004(4) 0.043(4) -0.022(4)
F1B 0.092(5) 0.082(5) 0.061(5) 0.008(4) 0.049(4) -0.033(4)
F2B 0.089(5) 0.074(5) 0.058(5) 0.009(4) 0.038(4) -0.027(4)
F3B 0.081(5) 0.087(5) 0.077(5) -0.005(5) 0.047(4) -0.018(5)
C30 0.067(3) 0.073(3) 0.025(2) -0.005(3) 0.019(2) -0.027(3)
F4 0.070(4) 0.074(3) 0.028(2) 0.013(2) 0.009(3) -0.013(3)
F5 0.103(4) 0.091(4) 0.034(3) -0.027(2) 0.028(3) -0.015(3)
F6 0.074(3) 0.117(4) 0.0250(18) 0.004(3) -0.003(2) -0.039(3)
C30B 0.075(4) 0.084(4) 0.026(4) -0.005(4) 0.016(4) -0.027(4)
F4B 0.080(5) 0.098(5) 0.024(4) -0.024(4) 0.028(4) -0.021(4)
F5B 0.092(5) 0.090(5) 0.020(3) -0.013(4) 0.012(3) -0.043(4)
F6B 0.087(5) 0.087(5) 0.030(4) 0.010(4) 0.007(5) -0.017(4)

loop_
_atom_type_symbol
_atom_type_description
_atom_type_scat_dispersion_real
_atom_type_scat_dispersion_imag
_atom_type_scat_source
C C 0.0033 0.0016 'International Tables Vol C Tables 4.2.6.8 and 6.1.1.4'
H H 0.0000 0.0000 'International Tables Vol C Tables 4.2.6.8 and 6.1.1.4'
O O 0.0106 0.0060 'International Tables Vol C Tables 4.2.6.8 and 6.1.1.4'
F F 0.0171 0.0103 'International Tables Vol C Tables 4.2.6.8 and 6.1.1.4'
S S 0.1246 0.1234 'International Tables Vol C Tables 4.2.6.8 and 6.1.1.4'

loop_
_geom_angle_atom_site_label_1
_geom_angle_atom_site_label_2
_geom_angle_atom_site_label_3
_geom_angle
_geom_angle_site_symmetry_1
_geom_angle_site_symmetry_3
_geom_angle_publ_flag
C4 S1 C17 91.44(13) . . ?
C5 S2 C8 91.44(14) . . ?
C11 O1 C15 115.9(2) . . ?
C12 O2 C16 116.4(2) . . ?
C18 C1 C22 117.7(3) . . ?
C18 C1 C17 120.1(3) . . ?
C22 C1 C17 122.1(3) . . ?
C17 C2 C3 113.6(2) . . ?
C17 C2 H2 123.2 . . ?
C3 C2 H2 123.2 . . ?
C4 C3 C2 111.5(2) . . ?
C4 C3 C9 120.1(2) . . ?
C2 C3 C9 128.4(2) . . ?
C3 C4 C5 120.0(3) . . ?
C3 C4 S1 112.0(2) . . ?
C5 C4 S1 128.0(2) . . ?
C6 C5 C4 121.4(3) . . ?
C6 C5 S2 112.4(2) . . ?
C4 C5 S2 126.1(2) . . ?
C5 C6 C7 111.2(2) . . ?
C5 C6 C14 119.5(3) . . ?
C7 C6 C14 129.3(3) . . ?
C8 C7 C6 113.3(3) . . ?
C8 C7 H7 123.4 . . ?
C6 C7 H7 123.4 . . ?
C7 C8 C24 130.0(3) . . ?
C7 C8 S2 111.7(2) . . ?
C24 C8 S2 118.3(2) . . ?
C10 C9 C14 119.4(2) . . ?
C10 C9 C3 120.8(2) . . ?
C14 C9 C3 119.8(2) . . ?
C11 C10 C9 121.3(3) . . ?
C11 C10 H10 119.4 . . ?
C9 C10 H10 119.4 . . ?
O1 C11 C10 124.8(3) . . ?
O1 C11 C12 115.8(2) . . ?
C10 C11 C12 119.4(2) . . ?
C13 C12 O2 125.6(3) . . ?
C13 C12 C11 120.2(3) . . ?
O2 C12 C11 114.2(2) . . ?
C12 C13 C14 121.0(3) . . ?
C12 C13 H13 119.5 . . ?
C14 C13 H13 119.5 . . ?
C9 C14 C13 118.7(2) . . ?
C9 C14 C6 119.1(2) . . ?
C13 C14 C6 122.3(3) . . ?
O1 C15 H15A 109.5 . . ?
O1 C15 H15B 109.5 . . ?
H15A C15 H15B 109.5 . . ?
O1 C15 H15C 109.5 . . ?
H15A C15 H15C 109.5 . . ?
H15B C15 H15C 109.5 . . ?
O2 C16 H16A 109.5 . . ?
O2 C16 H16B 109.5 . . ?
H16A C16 H16B 109.5 . . ?
O2 C16 H16C 109.5 . . ?
H16A C16 H16C 109.5 . . ?
H16B C16 H16C 109.5 . . ?
C2 C17 C1 128.1(3) . . ?
C2 C17 S1 111.5(2) . . ?
C1 C17 S1 120.5(2) . . ?
C19 C18 C1 121.4(3) . . ?
C19 C18 H18 119.3 . . ?
C1 C18 H18 119.3 . . ?
C18 C19 C20 119.6(3) . . ?
C18 C19 H19 120.2 . . ?
C20 C19 H19 120.2 . . ?
C21 C20 C19 120.1(3) . . ?
C21 C20 C23B 121.3(9) . . ?
C19 C20 C23B 117.7(9) . . ?
C21 C20 C23 120.7(4) . . ?
C19 C20 C23 119.2(4) . . ?
C20 C21 C22 119.5(3) . . ?
C20 C21 H21 120.2 . . ?
C22 C21 H21 120.2 . . ?
C21 C22 C1 121.6(3) . . ?
C21 C22 H22 119.2 . . ?
C1 C22 H22 119.2 . . ?
C29 C24 C25 118.1(3) . . ?
C29 C24 C8 120.8(3) . . ?
C25 C24 C8 121.2(3) . . ?
C26 C25 C24 120.8(3) . . ?
C26 C25 H25 119.6 . . ?
C24 C25 H25 119.6 . . ?
C25 C26 C27 119.8(3) . . ?
C25 C26 H26 120.1 . . ?
C27 C26 H26 120.1 . . ?
C28 C27 C26 120.0(3) . . ?
C28 C27 C30 119.5(5) . . ?
C26 C27 C30 120.5(5) . . ?
C28 C27 C30B 119.7(8) . . ?
C26 C27 C30B 120.2(8) . . ?
C27 C28 C29 119.9(3) . . ?
C27 C28 H28 120.0 . . ?
C29 C28 H28 120.0 . . ?
C28 C29 C24 121.4(3) . . ?
C28 C29 H29 119.3 . . ?
C24 C29 H29 119.3 . . ?
F2 C23 F1 107.0(5) . . ?
F2 C23 F3 105.5(5) . . ?
F1 C23 F3 104.3(5) . . ?
F2 C23 C20 112.8(5) . . ?
F1 C23 C20 113.9(4) . . ?
F3 C23 C20 112.6(4) . . ?
F3B C23B F2B 106.7(19) . . ?
F3B C23B F1B 109(2) . . ?
F2B C23B F1B 99.7(17) . . ?
F3B C23B C20 109.8(17) . . ?
F2B C23B C20 115.4(18) . . ?
F1B C23B C20 115.7(17) . . ?
F5 C30 F6 106.7(8) . . ?
F5 C30 F4 103.5(9) . . ?
F6 C30 F4 106.3(8) . . ?
F5 C30 C27 113.4(8) . . ?
F6 C30 C27 113.4(8) . . ?
F4 C30 C27 112.7(7) . . ?
F5B C30B F6B 108.5(16) . . ?
F5B C30B F4B 104.5(14) . . ?
F6B C30B F4B 110.7(19) . . ?
F5B C30B C27 112.8(16) . . ?
F6B C30B C27 110.5(15) . . ?
F4B C30B C27 109.8(14) . . ?

loop_
_geom_bond_atom_site_label_1
_geom_bond_atom_site_label_2
_geom_bond_distance
_geom_bond_site_symmetry_2
_geom_bond_publ_flag
S1 C4 1.731(3) . ?
S1 C17 1.747(3) . ?
S2 C5 1.723(3) . ?
S2 C8 1.742(3) . ?
O1 C11 1.367(3) . ?
O1 C15 1.430(3) . ?
O2 C12 1.378(3) . ?
O2 C16 1.426(4) . ?
C1 C18 1.387(4) . ?
C1 C22 1.389(4) . ?
C1 C17 1.467(4) . ?
C2 C17 1.368(4) . ?
C2 C3 1.431(4) . ?
C2 H2 0.9500 . ?
C3 C4 1.396(4) . ?
C3 C9 1.441(4) . ?
C4 C5 1.404(4) . ?
C5 C6 1.398(4) . ?
C6 C7 1.433(4) . ?
C6 C14 1.446(4) . ?
C7 C8 1.373(4) . ?
C7 H7 0.9500 . ?
C8 C24 1.463(4) . ?
C9 C10 1.409(4) . ?
C9 C14 1.412(4) . ?
C10 C11 1.369(4) . ?
C10 H10 0.9500 . ?
C11 C12 1.427(4) . ?
C12 C13 1.364(4) . ?
C13 C14 1.419(4) . ?
C13 H13 0.9500 . ?
C15 H15A 0.9800 . ?
C15 H15B 0.9800 . ?
C15 H15C 0.9800 . ?
C16 H16A 0.9800 . ?
C16 H16B 0.9800 . ?
C16 H16C 0.9800 . ?
C18 C19 1.385(5) . ?
C18 H18 0.9500 . ?
C19 C20 1.386(5) . ?
C19 H19 0.9500 . ?
C20 C21 1.379(5) . ?
C20 C23B 1.41(3) . ?
C20 C23 1.508(7) . ?
C21 C22 1.384(4) . ?
C21 H21 0.9500 . ?
C22 H22 0.9500 . ?
C24 C29 1.389(4) . ?
C24 C25 1.394(4) . ?
C25 C26 1.388(4) . ?
C25 H25 0.9500 . ?
C26 C27 1.389(5) . ?
C26 H26 0.9500 . ?
C27 C28 1.376(4) . ?
C27 C30 1.493(13) . ?
C27 C30B 1.53(3) . ?
C28 C29 1.381(4) . ?
C28 H28 0.9500 . ?
C29 H29 0.9500 . ?
C23 F2 1.311(6) . ?
C23 F1 1.322(6) . ?
C23 F3 1.357(6) . ?
C23B F3B 1.339(17) . ?
C23B F2B 1.344(17) . ?
C23B F1B 1.353(17) . ?
C30 F5 1.320(10) . ?
C30 F6 1.346(9) . ?
C30 F4 1.356(9) . ?
C30B F5B 1.327(16) . ?
C30B F6B 1.331(16) . ?
C30B F4B 1.357(16) . ?

loop_
_geom_torsion_atom_site_label_1
_geom_torsion_atom_site_label_2
_geom_torsion_atom_site_label_3
_geom_torsion_atom_site_label_4
_geom_torsion
_geom_torsion_site_symmetry_1
_geom_torsion_site_symmetry_2
_geom_torsion_site_symmetry_3
_geom_torsion_site_symmetry_4
_geom_torsion_publ_flag
C17 C2 C3 C4 1.7(3) . . . . ?
C17 C2 C3 C9 -177.8(3) . . . . ?
C2 C3 C4 C5 178.7(2) . . . . ?
C9 C3 C4 C5 -1.8(4) . . . . ?
C2 C3 C4 S1 -1.8(3) . . . . ?
C9 C3 C4 S1 177.7(2) . . . . ?
C17 S1 C4 C3 1.2(2) . . . . ?
C17 S1 C4 C5 -179.4(3) . . . . ?
C3 C4 C5 C6 1.2(4) . . . . ?
S1 C4 C5 C6 -178.2(2) . . . . ?
C3 C4 C5 S2 -178.0(2) . . . . ?
S1 C4 C5 S2 2.6(4) . . . . ?
C8 S2 C5 C6 0.3(2) . . . . ?
C8 S2 C5 C4 179.6(3) . . . . ?
C4 C5 C6 C7 -179.7(2) . . . . ?
S2 C5 C6 C7 -0.4(3) . . . . ?
C4 C5 C6 C14 0.2(4) . . . . ?
S2 C5 C6 C14 179.6(2) . . . . ?
C5 C6 C7 C8 0.3(3) . . . . ?
C14 C6 C7 C8 -179.6(3) . . . . ?
C6 C7 C8 C24 -178.2(3) . . . . ?
C6 C7 C8 S2 -0.1(3) . . . . ?
C5 S2 C8 C7 -0.1(2) . . . . ?
C5 S2 C8 C24 178.2(2) . . . . ?
C4 C3 C9 C10 -179.7(2) . . . . ?
C2 C3 C9 C10 -0.2(4) . . . . ?
C4 C3 C9 C14 0.9(4) . . . . ?
C2 C3 C9 C14 -179.6(3) . . . . ?
C14 C9 C10 C11 -0.1(4) . . . . ?
C3 C9 C10 C11 -179.5(2) . . . . ?
C15 O1 C11 C10 7.9(4) . . . . ?
C15 O1 C11 C12 -172.7(2) . . . . ?
C9 C10 C11 O1 178.4(2) . . . . ?
C9 C10 C11 C12 -1.0(4) . . . . ?
C16 O2 C12 C13 -4.5(4) . . . . ?
C16 O2 C12 C11 175.6(3) . . . . ?
O1 C11 C12 C13 -177.9(2) . . . . ?
C10 C11 C12 C13 1.5(4) . . . . ?
O1 C11 C12 O2 2.0(3) . . . . ?
C10 C11 C12 O2 -178.6(2) . . . . ?
O2 C12 C13 C14 179.2(2) . . . . ?
C11 C12 C13 C14 -1.0(4) . . . . ?
C10 C9 C14 C13 0.7(4) . . . . ?
C3 C9 C14 C13 -179.9(2) . . . . ?
C10 C9 C14 C6 -178.9(2) . . . . ?
C3 C9 C14 C6 0.5(4) . . . . ?
C12 C13 C14 C9 -0.1(4) . . . . ?
C12 C13 C14 C6 179.4(3) . . . . ?
C5 C6 C14 C9 -1.1(4) . . . . ?
C7 C6 C14 C9 178.8(3) . . . . ?
C5 C6 C14 C13 179.4(2) . . . . ?
C7 C6 C14 C13 -0.7(4) . . . . ?
C3 C2 C17 C1 178.9(3) . . . . ?
C3 C2 C17 S1 -0.8(3) . . . . ?
C18 C1 C17 C2 -7.7(5) . . . . ?
C22 C1 C17 C2 173.5(3) . . . . ?
C18 C1 C17 S1 171.9(2) . . . . ?
C22 C1 C17 S1 -6.9(4) . . . . ?
C4 S1 C17 C2 -0.2(2) . . . . ?
C4 S1 C17 C1 -179.9(2) . . . . ?
C22 C1 C18 C19 2.1(5) . . . . ?
C17 C1 C18 C19 -176.7(3) . . . . ?
C1 C18 C19 C20 0.0(6) . . . . ?
C18 C19 C20 C21 -2.0(6) . . . . ?
C18 C19 C20 C23B -171.2(10) . . . . ?
C18 C19 C20 C23 175.8(4) . . . . ?
C19 C20 C21 C22 1.8(5) . . . . ?
C23B C20 C21 C22 170.7(11) . . . . ?
C23 C20 C21 C22 -175.9(4) . . . . ?
C20 C21 C22 C1 0.3(5) . . . . ?
C18 C1 C22 C21 -2.3(5) . . . . ?
C17 C1 C22 C21 176.5(3) . . . . ?
C7 C8 C24 C29 -172.6(3) . . . . ?
S2 C8 C24 C29 9.5(4) . . . . ?
C7 C8 C24 C25 8.0(5) . . . . ?
S2 C8 C24 C25 -169.9(3) . . . . ?
C29 C24 C25 C26 -0.8(5) . . . . ?
C8 C24 C25 C26 178.6(3) . . . . ?
C24 C25 C26 C27 0.4(6) . . . . ?
C25 C26 C27 C28 -0.3(6) . . . . ?
C25 C26 C27 C30 -177.8(6) . . . . ?
C25 C26 C27 C30B 175.8(8) . . . . ?
C26 C27 C28 C29 0.5(5) . . . . ?
C30 C27 C28 C29 178.0(5) . . . . ?
C30B C27 C28 C29 -175.7(8) . . . . ?
C27 C28 C29 C24 -0.8(5) . . . . ?
C25 C24 C29 C28 1.0(5) . . . . ?
C8 C24 C29 C28 -178.5(3) . . . . ?
C21 C20 C23 F2 -103.7(5) . . . . ?
C19 C20 C23 F2 78.5(6) . . . . ?
C21 C20 C23 F1 134.1(5) . . . . ?
C19 C20 C23 F1 -43.7(6) . . . . ?
C21 C20 C23 F3 15.6(7) . . . . ?
C19 C20 C23 F3 -162.2(4) . . . . ?
C21 C20 C23B F3B 68.9(18) . . . . ?
C19 C20 C23B F3B -121.9(14) . . . . ?
C21 C20 C23B F2B -52(2) . . . . ?
C19 C20 C23B F2B 117.5(15) . . . . ?
C21 C20 C23B F1B -167.4(12) . . . . ?
C19 C20 C23B F1B 2(2) . . . . ?
C28 C27 C30 F5 103.3(8) . . . . ?
C26 C27 C30 F5 -79.2(9) . . . . ?
C28 C27 C30 F6 -18.7(10) . . . . ?
C26 C27 C30 F6 158.8(7) . . . . ?
C28 C27 C30 F4 -139.5(7) . . . . ?
C26 C27 C30 F4 38.0(11) . . . . ?
C28 C27 C30B F5B 7.4(17) . . . . ?
C26 C27 C30B F5B -168.7(11) . . . . ?
C28 C27 C30B F6B -114.3(13) . . . . ?
C26 C27 C30B F6B 69.6(16) . . . . ?
C28 C27 C30B F4B 123.4(13) . . . . ?
C26 C27 C30B F4B -52.7(16) . . . . ?
